data_1521899
loop_
_publ_author_name
'Schmidt, M.'
'Oppermann, H.'

_publ_section_title
;
 Synthese und Kristallstruktur von Bi2 Er O4 I
;
_journal_name_full 'Zeitschrift fuer Anorganische und Allgemeine Chemie'
_journal_page_first 544
_journal_page_last 546
_journal_volume 625
_journal_year 1999
_chemical_formula_sum 'Bi2 Er I O4'
_chemical_name_systematic 'Bi2 Er O4 I'
_space_group_IT_number 123
_symmetry_space_group_name_Hall '-P 4 2'
_symmetry_space_group_name_H-M 'P 4/m m m'
_cell_angle_alpha 90
_cell_angle_beta 90
_cell_angle_gamma 90
_cell_formula_units_Z 1
_cell_length_a 3.8896
_cell_length_b 3.8896
_cell_length_c 9.554
_cell_volume 144.542
_citation_journal_id_ASTM ZAACAB
_cod_data_source_file Schmidt_ZAACAB_1999_888.cif
_cod_data_source_block Bi2Er1I1O4
_cod_original_cell_volume 144.5424
_cod_original_formula_sum 'Bi2 Er1 I1 O4'
_cod_database_code 1521899

loop_
_symmetry_equiv_pos_as_xyz
x,y,z
-y,x,z
-x,-y,z
y,-x,z
x,-y,-z
y,x,-z
-x,y,-z
-y,-x,-z
-x,-y,-z
y,-x,-z
x,y,-z
-y,x,-z
-x,y,z
-y,-x,z
x,-y,z
y,x,z

loop_
_atom_site_label
_atom_site_type_symbol
_atom_site_fract_x
_atom_site_fract_y
_atom_site_fract_z
_atom_site_occupancy
_atom_site_U_iso_or_equiv
O1 O-2 0 0.5 0.1395 1 0.0
Bi1 Bi+3 0.5 0.5 0.258 1 0.0
I1 I-1 0 0 0.5 1 0.0
Er1 Er+3 0 0 0 1 0.0
